data_4067613
loop_
_publ_author_name
'Robinson, Robert'
'Sharp, Paul R.'

_publ_section_title
;
 Syntheses, Structures, and Reductive Elimination Studies of Six-Membered
 Diaryl Platinacycle Complexes
;
_journal_issue 6
_journal_name_full Organometallics
_journal_page_first 1388
_journal_paper_doi 10.1021/om901033z
_journal_volume 29
_journal_year 2010
_chemical_formula_moiety 'C43 H40 N P2 Pt'
_chemical_formula_sum 'C43 H40 N P2 Pt'
_chemical_formula_weight 827.79
_space_group_IT_number 2
_symmetry_cell_setting triclinic
_symmetry_Int_Tables_number 2
_symmetry_space_group_name_Hall '-P 1'
_symmetry_space_group_name_H-M 'P -1'
_atom_sites_solution_hydrogens geom
_atom_sites_solution_primary direct
_atom_sites_solution_secondary difmap
_audit_creation_method SHELXL-97
_cell_angle_alpha 67.388(2)
_cell_angle_beta 74.876(2)
_cell_angle_gamma 74.529(2)
_cell_formula_units_Z 2
_cell_length_a 9.6839(11)
_cell_length_b 13.0954(15)
_cell_length_c 15.6543(18)
_cell_measurement_reflns_used 5126
_cell_measurement_temperature 173(2)
_cell_measurement_theta_max 27.1
_cell_measurement_theta_min 2.4
_cell_volume 1738.0(3)
_computing_cell_refinement 'SAINT (Bruker, 1998)'
_computing_data_collection 'SMART (Bruker, 1998)'
_computing_data_reduction 'SAINT (Bruker, 1998)'
_computing_molecular_graphics
;
   L. J. Barbour, X-Seed - Graphical Interface to
   SHELX-97 and POV-Ray, 1999
   ORTEP (Johnson, 1976), ORTEP 3 for Windows (L. J. Farrugia, 1997)
;
_computing_structure_refinement
;
   SHELXL-97 (Sheldrick, 1997), L. J. Barbour, X-Seed - Graphical Interface to
   SHELX-97 and POV-Ray, 1999
;
_computing_structure_solution 'SHELXS-97 (Sheldrick, 1997)'
_diffrn_ambient_temperature 173(2)
_diffrn_measured_fraction_theta_full 0.974
_diffrn_measured_fraction_theta_max 0.974
_diffrn_measurement_device_type 'Bruker SMART CCD area detector'
_diffrn_measurement_method 'omega scans'
_diffrn_radiation_monochromator graphite
_diffrn_radiation_type MoK\a
_diffrn_radiation_wavelength 0.71073
_diffrn_reflns_av_R_equivalents 0.0179
_diffrn_reflns_av_sigmaI/netI 0.0277
_diffrn_reflns_limit_h_max 12
_diffrn_reflns_limit_h_min -12
_diffrn_reflns_limit_k_max 16
_diffrn_reflns_limit_k_min -16
_diffrn_reflns_limit_l_max 20
_diffrn_reflns_limit_l_min -20
_diffrn_reflns_number 12530
_diffrn_reflns_theta_full 27.12
_diffrn_reflns_theta_max 27.12
_diffrn_reflns_theta_min 1.43
_diffrn_source 'fine-focus sealed tube'
_diffrn_standards_decay_% 0.0
_exptl_absorpt_coefficient_mu 4.161
_exptl_absorpt_correction_T_max 0.57
_exptl_absorpt_correction_T_min 0.33
_exptl_absorpt_correction_type multi-scan
_exptl_absorpt_process_details
;
 Data were corrected for decay and absorption using the program SADABS 
 (Sheldrick, G. M. (2003). SADABS. Version 2.10. University of
 G\"ottingen, Germany).
;
_exptl_crystal_colour YELLOW
_exptl_crystal_density_diffrn 1.582
_exptl_crystal_density_method 'not measured'
_exptl_crystal_description NEEDLE
_exptl_crystal_F_000 826
_exptl_crystal_size_max 0.40
_exptl_crystal_size_mid 0.20
_exptl_crystal_size_min 0.15
_refine_diff_density_max 2.847
_refine_diff_density_min -1.103
_refine_diff_density_rms 0.093
_refine_ls_extinction_method none
_refine_ls_goodness_of_fit_ref 1.032
_refine_ls_hydrogen_treatment noref
_refine_ls_matrix_type full
_refine_ls_number_parameters 425
_refine_ls_number_reflns 7483
_refine_ls_number_restraints 0
_refine_ls_restrained_S_all 1.032
_refine_ls_R_factor_all 0.0241
_refine_ls_R_factor_gt 0.0219
_refine_ls_shift/su_max 0.001
_refine_ls_shift/su_mean 0.000
_refine_ls_structure_factor_coef Fsqd
_refine_ls_weighting_details 'calc w=1/[\s^2^(Fo^2^)+(0.0277P)^2^+1.7462P] where P=(Fo^2^+2Fc^2^)/3'
_refine_ls_weighting_scheme calc
_refine_ls_wR_factor_gt 0.0535
_refine_ls_wR_factor_ref 0.0548
_reflns_number_gt 7071
_reflns_number_total 7483
_reflns_threshold_expression >2sigma(I)
_cod_data_source_file om901033z_si_002.cif
_cod_data_source_block Platinacycle_4
_cod_depositor_comments
;
The following automatic conversions were performed:

'_refine_ls_hydrogen_treatment' value 'NOREF' changed to 'noref'
according to /home/saulius/struct/CIF-dictionaries/cif_core.dic
dictionary named 'cif_core.dic' version 2.4.1 from 2010-06-29.

Automatic conversion script
Id: cif_fix_values 1715 2011-07-08 13:25:40Z adriana 
;
_cod_database_code 4067613

loop_
_symmetry_equiv_pos_as_xyz
'x, y, z'
'-x, -y, -z'

loop_
_atom_site_label
_atom_site_type_symbol
_atom_site_fract_x
_atom_site_fract_y
_atom_site_fract_z
_atom_site_U_iso_or_equiv
_atom_site_adp_type
_atom_site_occupancy
_atom_site_symmetry_multiplicity
_atom_site_calc_flag
_atom_site_refinement_flags
Pt1 Pt -0.030224(10) 0.287049(8) -0.234541(7) 0.01837(4) Uani 1 1 d .
P1 P 0.18419(7) 0.15960(6) -0.24677(5) 0.02067(13) Uani 1 1 d .
P2 P 0.09696(7) 0.41785(6) -0.24218(5) 0.02066(14) Uani 1 1 d .
N1 N -0.3089(3) 0.2137(2) -0.08096(16) 0.0239(5) Uani 1 1 d .
C7 C -0.1544(3) 0.1755(2) -0.22056(19) 0.0199(5) Uani 1 1 d .
C12 C -0.1299(3) 0.1189(2) -0.2838(2) 0.0262(6) Uani 1 1 d .
H12 H -0.0606 0.1396 -0.3399 0.031 Uiso 1 1 calc R
C11 C -0.2026(3) 0.0333(3) -0.2686(2) 0.0309(6) Uani 1 1 d .
H11 H -0.1850 -0.0020 -0.3142 0.037 Uiso 1 1 calc R
C10 C -0.3004(3) 0.0004(2) -0.1862(2) 0.0319(7) Uani 1 1 d .
H10 H -0.3458 -0.0614 -0.1727 0.038 Uiso 1 1 calc R
C9 C -0.3326(3) 0.0576(2) -0.1227(2) 0.0284(6) Uani 1 1 d .
H9 H -0.4011 0.0352 -0.0664 0.034 Uiso 1 1 calc R
C8 C -0.2652(3) 0.1480(2) -0.1407(2) 0.0227(5) Uani 1 1 d .
C1 C -0.2314(3) 0.3823(2) -0.20535(19) 0.0217(5) Uani 1 1 d .
C6 C -0.2706(3) 0.4967(3) -0.2529(2) 0.0290(6) Uani 1 1 d .
H6 H -0.2092 0.5308 -0.3096 0.035 Uiso 1 1 calc R
C5 C -0.3956(3) 0.5637(3) -0.2215(2) 0.0337(7) Uani 1 1 d .
H5 H -0.4193 0.6414 -0.2566 0.040 Uiso 1 1 calc R
C4 C -0.4847(3) 0.5157(3) -0.1386(2) 0.0338(7) Uani 1 1 d .
H4 H -0.5667 0.5614 -0.1139 0.041 Uiso 1 1 calc R
C3 C -0.4548(3) 0.4007(3) -0.0911(2) 0.0290(6) Uani 1 1 d .
H3 H -0.5181 0.3678 -0.0350 0.035 Uiso 1 1 calc R
C2 C -0.3313(3) 0.3323(2) -0.12560(19) 0.0229(5) Uani 1 1 d .
C13 C -0.4009(3) 0.1692(3) 0.0094(2) 0.0311(6) Uani 1 1 d .
H13A H -0.4038 0.2113 0.0500 0.047 Uiso 1 1 calc R
H13B H -0.3611 0.0895 0.0393 0.047 Uiso 1 1 calc R
H13C H -0.4997 0.1768 -0.0003 0.047 Uiso 1 1 calc R
C14 C 0.3103(3) 0.1553(2) -0.1752(2) 0.0272(6) Uani 1 1 d .
H14A H 0.2621 0.1334 -0.1084 0.033 Uiso 1 1 calc R
H14B H 0.3969 0.0962 -0.1812 0.033 Uiso 1 1 calc R
C15 C 0.3608(3) 0.2660(2) -0.2014(2) 0.0296(6) Uani 1 1 d .
H15A H 0.3939 0.2947 -0.2704 0.036 Uiso 1 1 calc R
H15B H 0.4453 0.2514 -0.1712 0.036 Uiso 1 1 calc R
C16 C 0.2437(3) 0.3569(2) -0.1727(2) 0.0277(6) Uani 1 1 d .
H16A H 0.2907 0.4183 -0.1782 0.033 Uiso 1 1 calc R
H16B H 0.2003 0.3243 -0.1057 0.033 Uiso 1 1 calc R
C17 C 0.2953(3) 0.1776(2) -0.3629(2) 0.0260(6) Uani 1 1 d .
C18 C 0.2307(4) 0.2373(3) -0.4414(2) 0.0324(7) Uani 1 1 d .
H18 H 0.1320 0.2747 -0.4342 0.039 Uiso 1 1 calc R
C19 C 0.3088(4) 0.2431(3) -0.5306(2) 0.0439(8) Uani 1 1 d .
H19 H 0.2633 0.2840 -0.5840 0.053 Uiso 1 1 calc R
C20 C 0.4521(5) 0.1895(3) -0.5417(3) 0.0522(10) Uani 1 1 d .
H20 H 0.5044 0.1912 -0.6025 0.063 Uiso 1 1 calc R
C21 C 0.5194(4) 0.1338(4) -0.4649(3) 0.0547(11) Uani 1 1 d .
H21 H 0.6192 0.0990 -0.4730 0.066 Uiso 1 1 calc R
C22 C 0.4427(4) 0.1280(3) -0.3760(3) 0.0403(8) Uani 1 1 d .
H22 H 0.4903 0.0900 -0.3233 0.048 Uiso 1 1 calc R
C23 C 0.1701(3) 0.0103(2) -0.2012(2) 0.0231(5) Uani 1 1 d .
C24 C 0.2468(3) -0.0662(2) -0.2465(2) 0.0303(6) Uani 1 1 d .
H24 H 0.3071 -0.0412 -0.3062 0.036 Uiso 1 1 calc R
C25 C 0.2358(4) -0.1793(3) -0.2050(2) 0.0384(7) Uani 1 1 d .
H25 H 0.2881 -0.2309 -0.2366 0.046 Uiso 1 1 calc R
C26 C 0.1497(4) -0.2168(3) -0.1184(2) 0.0378(7) Uani 1 1 d .
H26 H 0.1427 -0.2942 -0.0903 0.045 Uiso 1 1 calc R
C27 C 0.0735(4) -0.1417(3) -0.0725(2) 0.0355(7) Uani 1 1 d .
H27 H 0.0151 -0.1677 -0.0122 0.043 Uiso 1 1 calc R
C28 C 0.0819(3) -0.0286(3) -0.1142(2) 0.0287(6) Uani 1 1 d .
H28 H 0.0270 0.0229 -0.0830 0.034 Uiso 1 1 calc R
C29 C 0.1847(3) 0.4986(2) -0.3584(2) 0.0241(6) Uani 1 1 d .
C30 C 0.1166(3) 0.5275(3) -0.4348(2) 0.0296(6) Uani 1 1 d .
H30 H 0.0290 0.5021 -0.4259 0.036 Uiso 1 1 calc R
C31 C 0.1755(4) 0.5932(3) -0.5243(2) 0.0367(7) Uani 1 1 d .
H31 H 0.1274 0.6134 -0.5758 0.044 Uiso 1 1 calc R
C32 C 0.3044(4) 0.6290(3) -0.5379(2) 0.0408(8) Uani 1 1 d .
H32 H 0.3451 0.6737 -0.5987 0.049 Uiso 1 1 calc R
C33 C 0.3734(4) 0.5998(3) -0.4629(3) 0.0456(9) Uani 1 1 d .
H33 H 0.4621 0.6241 -0.4725 0.055 Uiso 1 1 calc R
C34 C 0.3148(3) 0.5353(3) -0.3735(2) 0.0346(7) Uani 1 1 d .
H34 H 0.3633 0.5160 -0.3224 0.041 Uiso 1 1 calc R
C35 C -0.0076(3) 0.5254(2) -0.1908(2) 0.0250(6) Uani 1 1 d .
C36 C -0.0135(4) 0.6399(3) -0.2379(2) 0.0340(7) Uani 1 1 d .
H36 H 0.0399 0.6660 -0.2999 0.041 Uiso 1 1 calc R
C37 C -0.0978(4) 0.7163(3) -0.1944(3) 0.0426(8) Uani 1 1 d .
H37 H -0.1024 0.7948 -0.2270 0.051 Uiso 1 1 calc R
C38 C -0.1748(4) 0.6790(3) -0.1044(3) 0.0407(8) Uani 1 1 d .
H38 H -0.2318 0.7317 -0.0750 0.049 Uiso 1 1 calc R
C39 C -0.1693(4) 0.5655(3) -0.0570(2) 0.0367(7) Uani 1 1 d .
H39 H -0.2221 0.5399 0.0052 0.044 Uiso 1 1 calc R
C40 C -0.0867(3) 0.4887(3) -0.1000(2) 0.0311(6) Uani 1 1 d .
H40 H -0.0839 0.4104 -0.0674 0.037 Uiso 1 1 calc R
C41 C 0.0212(4) 0.1085(3) -0.5269(3) 0.0445(8) Uani 1 1 d .
H41 H 0.0357 0.1835 -0.5449 0.053 Uiso 1 1 calc R
C42 C 0.1072(4) 0.0210(3) -0.4697(3) 0.0446(8) Uani 1 1 d .
H42 H 0.1818 0.0356 -0.4492 0.053 Uiso 1 1 calc R
C43 C 0.0854(4) -0.0877(3) -0.4421(3) 0.0445(8) Uani 1 1 d .
H43 H 0.1437 -0.1479 -0.4020 0.053 Uiso 1 1 calc R

loop_
_atom_site_aniso_label
_atom_site_aniso_U_11
_atom_site_aniso_U_22
_atom_site_aniso_U_33
_atom_site_aniso_U_23
_atom_site_aniso_U_13
_atom_site_aniso_U_12
Pt1 0.01607(6) 0.01735(6) 0.02063(6) -0.00554(4) -0.00268(4) -0.00333(4)
P1 0.0176(3) 0.0193(3) 0.0229(3) -0.0057(3) -0.0025(3) -0.0031(2)
P2 0.0196(3) 0.0189(3) 0.0229(3) -0.0066(3) -0.0027(3) -0.0046(3)
N1 0.0228(12) 0.0243(12) 0.0219(11) -0.0060(10) -0.0009(9) -0.0059(9)
C7 0.0155(12) 0.0181(12) 0.0238(13) -0.0041(10) -0.0049(10) -0.0024(9)
C12 0.0264(14) 0.0240(14) 0.0286(14) -0.0093(12) -0.0053(11) -0.0041(11)
C11 0.0319(16) 0.0252(15) 0.0414(17) -0.0160(13) -0.0103(13) -0.0038(12)
C10 0.0268(15) 0.0213(14) 0.0495(19) -0.0121(13) -0.0075(13) -0.0066(11)
C9 0.0199(13) 0.0227(14) 0.0372(16) -0.0062(12) -0.0021(12) -0.0041(11)
C8 0.0175(12) 0.0198(13) 0.0284(14) -0.0062(11) -0.0066(11) -0.0002(10)
C1 0.0172(12) 0.0227(13) 0.0261(13) -0.0111(11) -0.0021(10) -0.0028(10)
C6 0.0241(14) 0.0279(15) 0.0308(15) -0.0082(12) -0.0033(12) -0.0021(11)
C5 0.0295(16) 0.0232(14) 0.0412(18) -0.0082(13) -0.0057(13) 0.0020(12)
C4 0.0239(15) 0.0302(16) 0.0444(18) -0.0175(14) -0.0008(13) 0.0021(12)
C3 0.0195(13) 0.0338(16) 0.0335(16) -0.0154(13) 0.0021(11) -0.0050(11)
C2 0.0203(13) 0.0236(13) 0.0249(13) -0.0090(11) -0.0043(11) -0.0032(10)
C13 0.0292(15) 0.0310(16) 0.0261(15) -0.0053(12) 0.0014(12) -0.0072(12)
C14 0.0244(14) 0.0239(14) 0.0339(15) -0.0080(12) -0.0130(12) -0.0006(11)
C15 0.0235(14) 0.0261(14) 0.0411(17) -0.0096(13) -0.0132(13) -0.0031(11)
C16 0.0280(15) 0.0270(14) 0.0323(15) -0.0113(12) -0.0104(12) -0.0051(11)
C17 0.0220(14) 0.0233(14) 0.0279(14) -0.0070(11) 0.0020(11) -0.0050(11)
C18 0.0326(16) 0.0286(15) 0.0303(15) -0.0074(13) 0.0002(13) -0.0057(12)
C19 0.054(2) 0.0408(19) 0.0286(17) -0.0065(15) -0.0001(15) -0.0096(16)
C20 0.056(2) 0.048(2) 0.0362(19) -0.0146(17) 0.0186(17) -0.0106(18)
C21 0.0353(19) 0.051(2) 0.053(2) -0.0118(19) 0.0168(17) -0.0003(16)
C22 0.0252(16) 0.0424(19) 0.0377(18) -0.0065(15) 0.0037(13) -0.0007(14)
C23 0.0225(13) 0.0190(13) 0.0269(14) -0.0055(11) -0.0068(11) -0.0035(10)
C24 0.0353(16) 0.0249(15) 0.0265(15) -0.0073(12) -0.0013(12) -0.0052(12)
C25 0.049(2) 0.0264(16) 0.0382(18) -0.0130(14) -0.0059(15) -0.0029(14)
C26 0.049(2) 0.0222(15) 0.0387(18) -0.0019(13) -0.0096(15) -0.0118(14)
C27 0.0369(17) 0.0315(16) 0.0315(16) -0.0021(13) -0.0018(13) -0.0127(13)
C28 0.0274(15) 0.0277(15) 0.0287(15) -0.0088(12) -0.0030(12) -0.0045(11)
C29 0.0228(13) 0.0192(13) 0.0281(14) -0.0074(11) 0.0007(11) -0.0066(10)
C30 0.0289(15) 0.0303(15) 0.0287(15) -0.0091(12) -0.0007(12) -0.0097(12)
C31 0.0410(18) 0.0338(17) 0.0284(16) -0.0041(13) -0.0038(14) -0.0079(14)
C32 0.0368(18) 0.0349(18) 0.0359(18) -0.0009(14) 0.0050(14) -0.0108(14)
C33 0.0320(18) 0.043(2) 0.054(2) -0.0057(17) 0.0022(16) -0.0202(15)
C34 0.0273(15) 0.0356(17) 0.0412(18) -0.0097(14) -0.0049(13) -0.0125(13)
C35 0.0235(14) 0.0244(14) 0.0297(14) -0.0118(12) -0.0044(11) -0.0047(11)
C36 0.0381(17) 0.0252(15) 0.0349(16) -0.0099(13) 0.0004(13) -0.0069(13)
C37 0.047(2) 0.0252(16) 0.054(2) -0.0169(15) -0.0033(17) -0.0034(14)
C38 0.0411(19) 0.0365(18) 0.047(2) -0.0259(16) -0.0035(16) 0.0016(14)
C39 0.0340(17) 0.0423(19) 0.0329(17) -0.0178(15) 0.0013(13) -0.0052(14)
C40 0.0355(17) 0.0264(15) 0.0288(15) -0.0091(12) -0.0033(13) -0.0046(12)
C41 0.048(2) 0.041(2) 0.045(2) -0.0177(17) -0.0054(16) -0.0081(16)
C42 0.043(2) 0.049(2) 0.048(2) -0.0232(18) -0.0101(16) -0.0067(16)
C43 0.042(2) 0.045(2) 0.045(2) -0.0175(17) -0.0050(16) -0.0049(16)

loop_
_atom_type_symbol
_atom_type_description
_atom_type_scat_dispersion_real
_atom_type_scat_dispersion_imag
_atom_type_scat_source
C C 0.0033 0.0016 'International Tables Vol C Tables 4.2.6.8 and 6.1.1.4'
H H 0.0000 0.0000 'International Tables Vol C Tables 4.2.6.8 and 6.1.1.4'
N N 0.0061 0.0033 'International Tables Vol C Tables 4.2.6.8 and 6.1.1.4'
P P 0.1023 0.0942 'International Tables Vol C Tables 4.2.6.8 and 6.1.1.4'
Pt Pt -1.7033 8.3905 'International Tables Vol C Tables 4.2.6.8 and 6.1.1.4'

loop_
_geom_angle_atom_site_label_1
_geom_angle_atom_site_label_2
_geom_angle_atom_site_label_3
_geom_angle
_geom_angle_site_symmetry_1
C7 Pt1 C1 82.17(10) .
C7 Pt1 P1 92.78(7) .
C1 Pt1 P1 171.44(8) .
C7 Pt1 P2 175.73(7) .
C1 Pt1 P2 94.17(7) .
P1 Pt1 P2 90.58(3) .
C17 P1 C23 103.49(13) .
C17 P1 C14 103.85(14) .
C23 P1 C14 99.63(13) .
C17 P1 Pt1 117.72(10) .
C23 P1 Pt1 116.65(9) .
C14 P1 Pt1 113.19(10) .
C35 P2 C29 103.82(13) .
C35 P2 C16 100.03(13) .
C29 P2 C16 104.27(14) .
C35 P2 Pt1 115.56(9) .
C29 P2 Pt1 117.50(9) .
C16 P2 Pt1 113.57(10) .
C2 N1 C8 116.6(2) .
C2 N1 C13 117.4(2) .
C8 N1 C13 117.2(2) .
C12 C7 C8 117.2(2) .
C12 C7 Pt1 122.9(2) .
C8 C7 Pt1 119.77(19) .
C7 C12 C11 122.9(3) .
C7 C12 H12 118.6 .
C11 C12 H12 118.6 .
C10 C11 C12 119.0(3) .
C10 C11 H11 120.5 .
C12 C11 H11 120.5 .
C11 C10 C9 120.0(3) .
C11 C10 H10 120.0 .
C9 C10 H10 120.0 .
C10 C9 C8 120.8(3) .
C10 C9 H9 119.6 .
C8 C9 H9 119.6 .
C9 C8 C7 119.6(3) .
C9 C8 N1 120.7(2) .
C7 C8 N1 119.6(2) .
C6 C1 C2 117.0(2) .
C6 C1 Pt1 124.1(2) .
C2 C1 Pt1 118.5(2) .
C5 C6 C1 123.1(3) .
C5 C6 H6 118.5 .
C1 C6 H6 118.5 .
C4 C5 C6 119.1(3) .
C4 C5 H5 120.5 .
C6 C5 H5 120.5 .
C5 C4 C3 120.1(3) .
C5 C4 H4 120.0 .
C3 C4 H4 120.0 .
C4 C3 C2 120.5(3) .
C4 C3 H3 119.7 .
C2 C3 H3 119.7 .
C3 C2 C1 119.8(3) .
C3 C2 N1 119.9(2) .
C1 C2 N1 120.4(2) .
N1 C13 H13A 109.5 .
N1 C13 H13B 109.5 .
H13A C13 H13B 109.5 .
N1 C13 H13C 109.5 .
H13A C13 H13C 109.5 .
H13B C13 H13C 109.5 .
C15 C14 P1 114.6(2) .
C15 C14 H14A 108.6 .
P1 C14 H14A 108.6 .
C15 C14 H14B 108.6 .
P1 C14 H14B 108.6 .
H14A C14 H14B 107.6 .
C14 C15 C16 114.0(2) .
C14 C15 H15A 108.8 .
C16 C15 H15A 108.8 .
C14 C15 H15B 108.8 .
C16 C15 H15B 108.8 .
H15A C15 H15B 107.7 .
C15 C16 P2 114.7(2) .
C15 C16 H16A 108.6 .
P2 C16 H16A 108.6 .
C15 C16 H16B 108.6 .
P2 C16 H16B 108.6 .
H16A C16 H16B 107.6 .
C18 C17 C22 118.4(3) .
C18 C17 P1 119.1(2) .
C22 C17 P1 122.3(2) .
C17 C18 C19 120.6(3) .
C17 C18 H18 119.7 .
C19 C18 H18 119.7 .
C20 C19 C18 120.0(4) .
C20 C19 H19 120.0 .
C18 C19 H19 120.0 .
C21 C20 C19 120.0(3) .
C21 C20 H20 120.0 .
C19 C20 H20 120.0 .
C20 C21 C22 120.2(4) .
C20 C21 H21 119.9 .
C22 C21 H21 119.9 .
C21 C22 C17 120.5(4) .
C21 C22 H22 119.7 .
C17 C22 H22 119.7 .
C24 C23 C28 118.7(3) .
C24 C23 P1 123.9(2) .
C28 C23 P1 117.4(2) .
C25 C24 C23 120.3(3) .
C25 C24 H24 119.8 .
C23 C24 H24 119.8 .
C26 C25 C24 120.4(3) .
C26 C25 H25 119.8 .
C24 C25 H25 119.8 .
C25 C26 C27 119.8(3) .
C25 C26 H26 120.1 .
C27 C26 H26 120.1 .
C26 C27 C28 120.1(3) .
C26 C27 H27 119.9 .
C28 C27 H27 119.9 .
C27 C28 C23 120.7(3) .
C27 C28 H28 119.7 .
C23 C28 H28 119.7 .
C30 C29 C34 118.6(3) .
C30 C29 P2 118.4(2) .
C34 C29 P2 123.0(2) .
C29 C30 C31 120.8(3) .
C29 C30 H30 119.6 .
C31 C30 H30 119.6 .
C32 C31 C30 119.8(3) .
C32 C31 H31 120.1 .
C30 C31 H31 120.1 .
C33 C32 C31 119.9(3) .
C33 C32 H32 120.1 .
C31 C32 H32 120.1 .
C32 C33 C34 120.7(3) .
C32 C33 H33 119.6 .
C34 C33 H33 119.6 .
C33 C34 C29 120.2(3) .
C33 C34 H34 119.9 .
C29 C34 H34 119.9 .
C36 C35 C40 119.3(3) .
C36 C35 P2 123.5(2) .
C40 C35 P2 117.3(2) .
C35 C36 C37 119.8(3) .
C35 C36 H36 120.1 .
C37 C36 H36 120.1 .
C38 C37 C36 120.4(3) .
C38 C37 H37 119.8 .
C36 C37 H37 119.8 .
C39 C38 C37 120.1(3) .
C39 C38 H38 119.9 .
C37 C38 H38 119.9 .
C38 C39 C40 119.9(3) .
C38 C39 H39 120.0 .
C40 C39 H39 120.0 .
C39 C40 C35 120.4(3) .
C39 C40 H40 119.8 .
C35 C40 H40 119.8 .
C43 C41 C42 120.2(4) 2_554
C43 C41 H41 119.9 2_554
C42 C41 H41 119.9 .
C43 C42 C41 120.2(4) .
C43 C42 H42 119.9 .
C41 C42 H42 119.9 .
C41 C43 C42 119.6(4) 2_554
C41 C43 H43 120.2 2_554
C42 C43 H43 120.2 .

loop_
_geom_bond_atom_site_label_1
_geom_bond_atom_site_label_2
_geom_bond_distance
_geom_bond_site_symmetry_2
Pt1 C7 2.046(3) .
Pt1 C1 2.058(3) .
Pt1 P1 2.3072(7) .
Pt1 P2 2.3144(7) .
P1 C17 1.818(3) .
P1 C23 1.836(3) .
P1 C14 1.839(3) .
P2 C35 1.828(3) .
P2 C29 1.829(3) .
P2 C16 1.837(3) .
N1 C2 1.418(4) .
N1 C8 1.419(3) .
N1 C13 1.456(4) .
C7 C12 1.391(4) .
C7 C8 1.415(4) .
C12 C11 1.392(4) .
C12 H12 0.9500 .
C11 C10 1.378(5) .
C11 H11 0.9500 .
C10 C9 1.390(4) .
C10 H10 0.9500 .
C9 C8 1.402(4) .
C9 H9 0.9500 .
C1 C6 1.390(4) .
C1 C2 1.415(4) .
C6 C5 1.389(4) .
C6 H6 0.9500 .
C5 C4 1.379(5) .
C5 H5 0.9500 .
C4 C3 1.386(4) .
C4 H4 0.9500 .
C3 C2 1.410(4) .
C3 H3 0.9500 .
C13 H13A 0.9800 .
C13 H13B 0.9800 .
C13 H13C 0.9800 .
C14 C15 1.524(4) .
C14 H14A 0.9900 .
C14 H14B 0.9900 .
C15 C16 1.526(4) .
C15 H15A 0.9900 .
C15 H15B 0.9900 .
C16 H16A 0.9900 .
C16 H16B 0.9900 .
C17 C18 1.383(4) .
C17 C22 1.398(4) .
C18 C19 1.387(4) .
C18 H18 0.9500 .
C19 C20 1.377(6) .
C19 H19 0.9500 .
C20 C21 1.372(6) .
C20 H20 0.9500 .
C21 C22 1.380(5) .
C21 H21 0.9500 .
C22 H22 0.9500 .
C23 C24 1.391(4) .
C23 C28 1.391(4) .
C24 C25 1.391(4) .
C24 H24 0.9500 .
C25 C26 1.374(5) .
C25 H25 0.9500 .
C26 C27 1.381(5) .
C26 H26 0.9500 .
C27 C28 1.386(4) .
C27 H27 0.9500 .
C28 H28 0.9500 .
C29 C30 1.393(4) .
C29 C34 1.398(4) .
C30 C31 1.395(4) .
C30 H30 0.9500 .
C31 C32 1.386(5) .
C31 H31 0.9500 .
C32 C33 1.377(6) .
C32 H32 0.9500 .
C33 C34 1.388(5) .
C33 H33 0.9500 .
C34 H34 0.9500 .
C35 C36 1.385(4) .
C35 C40 1.394(4) .
C36 C37 1.390(4) .
C36 H36 0.9500 .
C37 C38 1.378(5) .
C37 H37 0.9500 .
C38 C39 1.376(5) .
C38 H38 0.9500 .
C39 C40 1.385(4) .
C39 H39 0.9500 .
C40 H40 0.9500 .
C41 C43 1.375(5) 2_554
C41 C42 1.378(5) .
C41 H41 0.9500 .
C42 C43 1.377(5) .
C42 H42 0.9500 .
C43 C41 1.375(5) 2_554
C43 H43 0.9500 .

loop_
_geom_torsion_atom_site_label_1
_geom_torsion_atom_site_label_2
_geom_torsion_atom_site_label_3
_geom_torsion_atom_site_label_4
_geom_torsion
_geom_torsion_site_symmetry_1
_geom_torsion_site_symmetry_4
C7 Pt1 P1 C17 103.64(13) . .
C1 Pt1 P1 C17 157.2(5) . .
P2 Pt1 P1 C17 -79.01(11) . .
C7 Pt1 P1 C23 -20.33(13) . .
C1 Pt1 P1 C23 33.3(5) . .
P2 Pt1 P1 C23 157.03(10) . .
C7 Pt1 P1 C14 -135.07(13) . .
C1 Pt1 P1 C14 -81.5(5) . .
P2 Pt1 P1 C14 42.28(11) . .
C7 Pt1 P2 C35 -14.9(10) . .
C1 Pt1 P2 C35 16.28(13) . .
P1 Pt1 P2 C35 -156.59(11) . .
C7 Pt1 P2 C29 -138.0(10) . .
C1 Pt1 P2 C29 -106.91(13) . .
P1 Pt1 P2 C29 80.21(11) . .
C7 Pt1 P2 C16 99.9(10) . .
C1 Pt1 P2 C16 131.07(13) . .
P1 Pt1 P2 C16 -41.81(11) . .
C1 Pt1 C7 C12 134.2(2) . .
P1 Pt1 C7 C12 -52.8(2) . .
P2 Pt1 C7 C12 165.5(9) . .
C1 Pt1 C7 C8 -49.7(2) . .
P1 Pt1 C7 C8 123.3(2) . .
P2 Pt1 C7 C8 -18.4(12) . .
C8 C7 C12 C11 -4.1(4) . .
Pt1 C7 C12 C11 172.0(2) . .
C7 C12 C11 C10 -1.8(5) . .
C12 C11 C10 C9 4.3(5) . .
C11 C10 C9 C8 -0.9(5) . .
C10 C9 C8 C7 -5.2(4) . .
C10 C9 C8 N1 173.5(3) . .
C12 C7 C8 C9 7.5(4) . .
Pt1 C7 C8 C9 -168.8(2) . .
C12 C7 C8 N1 -171.2(2) . .
Pt1 C7 C8 N1 12.5(3) . .
C2 N1 C8 C9 -133.5(3) . .
C13 N1 C8 C9 13.4(4) . .
C2 N1 C8 C7 45.2(3) . .
C13 N1 C8 C7 -167.9(3) . .
C7 Pt1 C1 C6 -136.4(3) . .
P1 Pt1 C1 C6 169.4(4) . .
P2 Pt1 C1 C6 45.8(2) . .
C7 Pt1 C1 C2 50.9(2) . .
P1 Pt1 C1 C2 -3.3(7) . .
P2 Pt1 C1 C2 -126.9(2) . .
C2 C1 C6 C5 5.2(4) . .
Pt1 C1 C6 C5 -167.6(2) . .
C1 C6 C5 C4 0.9(5) . .
C6 C5 C4 C3 -4.5(5) . .
C5 C4 C3 C2 1.7(5) . .
C4 C3 C2 C1 4.6(4) . .
C4 C3 C2 N1 -174.6(3) . .
C6 C1 C2 C3 -7.8(4) . .
Pt1 C1 C2 C3 165.4(2) . .
C6 C1 C2 N1 171.3(3) . .
Pt1 C1 C2 N1 -15.5(3) . .
C8 N1 C2 C3 135.7(3) . .
C13 N1 C2 C3 -11.1(4) . .
C8 N1 C2 C1 -43.5(4) . .
C13 N1 C2 C1 169.7(3) . .
C17 P1 C14 C15 67.4(2) . .
C23 P1 C14 C15 174.0(2) . .
Pt1 P1 C14 C15 -61.4(2) . .
P1 C14 C15 C16 72.5(3) . .
C14 C15 C16 P2 -71.7(3) . .
C35 P2 C16 C15 -176.4(2) . .
C29 P2 C16 C15 -69.2(2) . .
Pt1 P2 C16 C15 59.9(2) . .
C23 P1 C17 C18 108.0(2) . .
C14 P1 C17 C18 -148.3(2) . .
Pt1 P1 C17 C18 -22.3(3) . .
C23 P1 C17 C22 -68.4(3) . .
C14 P1 C17 C22 35.3(3) . .
Pt1 P1 C17 C22 161.3(2) . .
C22 C17 C18 C19 3.0(5) . .
P1 C17 C18 C19 -173.5(3) . .
C17 C18 C19 C20 -0.3(5) . .
C18 C19 C20 C21 -2.3(6) . .
C19 C20 C21 C22 2.1(7) . .
C20 C21 C22 C17 0.7(6) . .
C18 C17 C22 C21 -3.3(5) . .
P1 C17 C22 C21 173.1(3) . .
C17 P1 C23 C24 7.1(3) . .
C14 P1 C23 C24 -99.8(3) . .
Pt1 P1 C23 C24 138.1(2) . .
C17 P1 C23 C28 -175.8(2) . .
C14 P1 C23 C28 77.3(2) . .
Pt1 P1 C23 C28 -44.9(3) . .
C28 C23 C24 C25 -0.4(5) . .
P1 C23 C24 C25 176.6(3) . .
C23 C24 C25 C26 -0.4(5) . .
C24 C25 C26 C27 0.1(5) . .
C25 C26 C27 C28 1.0(5) . .
C26 C27 C28 C23 -1.8(5) . .
C24 C23 C28 C27 1.5(5) . .
P1 C23 C28 C27 -175.7(2) . .
C35 P2 C29 C30 -94.6(2) . .
C16 P2 C29 C30 161.0(2) . .
Pt1 P2 C29 C30 34.3(3) . .
C35 P2 C29 C34 83.5(3) . .
C16 P2 C29 C34 -20.8(3) . .
Pt1 P2 C29 C34 -147.5(2) . .
C34 C29 C30 C31 -1.1(4) . .
P2 C29 C30 C31 177.2(2) . .
C29 C30 C31 C32 0.9(5) . .
C30 C31 C32 C33 -0.2(5) . .
C31 C32 C33 C34 -0.4(6) . .
C32 C33 C34 C29 0.3(5) . .
C30 C29 C34 C33 0.5(5) . .
P2 C29 C34 C33 -177.7(3) . .
C29 P2 C35 C36 1.8(3) . .
C16 P2 C35 C36 109.3(3) . .
Pt1 P2 C35 C36 -128.4(2) . .
C29 P2 C35 C40 -179.4(2) . .
C16 P2 C35 C40 -71.8(3) . .
Pt1 P2 C35 C40 50.5(3) . .
C40 C35 C36 C37 0.0(5) . .
P2 C35 C36 C37 178.8(3) . .
C35 C36 C37 C38 0.5(6) . .
C36 C37 C38 C39 -0.3(6) . .
C37 C38 C39 C40 -0.3(6) . .
C38 C39 C40 C35 0.7(5) . .
C36 C35 C40 C39 -0.6(5) . .
P2 C35 C40 C39 -179.5(3) . .
C43 C41 C42 C43 -1.0(6) 2_554 .
C41 C42 C43 C41 1.0(6) . 2_554
